data_2020693
loop_
_publ_author_name
'Ardan, Bohdan'
'Kinzhybalo, Vasyl'
'Slyvka, Yurii'
'Shyyka, Olga'
'Luk`yanov, Mykhaylo'
'Lis, Tadeusz'
'Mys`kiv, Marian'

_publ_section_title
;
 Ligand-forced dimerization of copper(I)--olefin complexes bearing a
 1,3,4-thiadiazole core
;
_journal_issue 1
_journal_name_full 'Acta Crystallographica Section C'
_journal_page_first 36
_journal_page_last 46
_journal_paper_doi 10.1107/S2053229616018751
_journal_volume 73
_journal_year 2017
_chemical_formula_iupac '[Cu2 (Si F6) (C5 H7 N3 S2)2 (H2 O)], 0.5C2 H3 N, 2H2 O'
_chemical_formula_moiety 'C10 H140 Cu2 F6 N6 O1 S4 Si, 0.5(C2 H3 N), 2(H2 O)'
_chemical_formula_sum 'C11 H19.5 Cu2 F6 N6.5 O3 S4 Si'
_chemical_formula_weight 688.24
_chemical_name_systematic
;\m-Aqua-(hexafluorosilicato)bis{\m-5-[(prop-2-en-1-yl)sulfanyl]-1,3,4-thiadiazol-2-amine}dicopper(I) acetonitrile hemisolvate
dihydrate
;
_space_group_crystal_system monoclinic
_space_group_IT_number 14
_space_group_name_Hall '-P 2yn'
_space_group_name_H-M_alt 'P 1 21/n 1'
_symmetry_space_group_name_Hall '-P 2yn'
_symmetry_space_group_name_H-M 'P 1 21/n 1'
_atom_sites_solution_hydrogens mixed
_atom_sites_solution_primary direct
_audit_creation_method
;
Olex2 1.2
(compiled 2015.01.26 svn.r3150 for OlexSys, GUI svn.r4998)
;
_cell_angle_alpha 90
_cell_angle_beta 102.04(3)
_cell_angle_gamma 90
_cell_formula_units_Z 4
_cell_length_a 11.899(4)
_cell_length_b 11.442(4)
_cell_length_c 17.678(5)
_cell_measurement_reflns_used 9071
_cell_measurement_temperature 260(2)
_cell_measurement_theta_max 36.7964
_cell_measurement_theta_min 2.9064
_cell_volume 2353.9(13)
_computing_cell_refinement
;
CrysAlis RED (Oxford Diffraction, 2010)
;
_computing_data_collection
;
CrysAlis CCD (Oxford Diffraction, 2010)
;
_computing_data_reduction
;
CrysAlis RED (Oxford Diffraction, 2010)
;
_computing_molecular_graphics
;
OLEX2 (Dolomanov <i>et al.</i>,  2009)
;
_computing_publication_material
;
OLEX2 (Dolomanov <i>et al.</i>,  2009)
;
_computing_structure_refinement
;
SHELXL2014 (Sheldrick, 2015b)
;
_computing_structure_solution
;
SHELXT (Sheldrick, 2015a)
;
_diffrn_ambient_temperature 260.15
_diffrn_detector_area_resol_mean 8.3359
_diffrn_measured_fraction_theta_full 0.999
_diffrn_measured_fraction_theta_max 0.995
_diffrn_measurement_device_type 'Rigaku Xcalibur Sapphire2 (large Be window)'
_diffrn_measurement_method '\w scans'
_diffrn_radiation_monochromator graphite
_diffrn_radiation_type MoK\a
_diffrn_radiation_wavelength 0.71073
_diffrn_reflns_av_R_equivalents 0.0529
_diffrn_reflns_limit_h_max 15
_diffrn_reflns_limit_h_min -15
_diffrn_reflns_limit_k_max 12
_diffrn_reflns_limit_k_min -15
_diffrn_reflns_limit_l_max 23
_diffrn_reflns_limit_l_min -23
_diffrn_reflns_number 24572
_diffrn_reflns_theta_full 26.000
_diffrn_reflns_theta_max 27.998
_diffrn_reflns_theta_min 2.912
_exptl_absorpt_coefficient_mu 2.289
_exptl_absorpt_correction_T_max 0.825
_exptl_absorpt_correction_T_min 0.452
_exptl_absorpt_correction_type analytical
_exptl_absorpt_process_details
;
[CrysAlis PRO (Rigaku OD, 2015), based on expressions
derived by Clark & Reid (1995)]
;
_exptl_crystal_colour 'clear colourless'
_exptl_crystal_density_diffrn 1.942
_exptl_crystal_description prism
_exptl_crystal_F_000 1380
_exptl_crystal_size_max 0.52
_exptl_crystal_size_mid 0.17
_exptl_crystal_size_min 0.09
_refine_diff_density_max 0.469
_refine_diff_density_min -0.379
_refine_ls_extinction_method none
_refine_ls_goodness_of_fit_ref 1.023
_refine_ls_hydrogen_treatment mixed
_refine_ls_matrix_type full
_refine_ls_number_parameters 412
_refine_ls_number_reflns 5649
_refine_ls_number_restraints 245
_refine_ls_restrained_S_all 1.049
_refine_ls_R_factor_all 0.0633
_refine_ls_R_factor_gt 0.0369
_refine_ls_shift/su_max 0.001
_refine_ls_shift/su_mean 0.000
_refine_ls_structure_factor_coef Fsqd
_refine_ls_weighting_details 'w=1/[\s^2^(Fo^2^)+(0.0420P)^2^] where P=(Fo^2^+2Fc^2^)/3'
_refine_ls_weighting_scheme calc
_refine_ls_wR_factor_gt 0.0828
_refine_ls_wR_factor_ref 0.0869
_reflns_number_gt 3717
_reflns_number_total 5649
_reflns_threshold_expression 'I > 2\s(I)'
_cod_data_source_file fn3225sup1.cif
_cod_data_source_block 4
_cod_depositor_comments 'Adding full bibliography for 2020689--2020694.cif.'
_cod_original_formula_sum 'C11 H19.50 Cu2 F6 N6.50 O3 S4 Si'
_cod_database_code 2020693
_cod_database_fobs_code 2020693
_shelx_space_group_comment
;
The symmetry employed for this shelxl refinement is uniquely defined
by the following loop, which should always be used as a source of
symmetry information in preference to the above space-group names.
They are only intended as comments.
;
_shelx_estimated_absorpt_t_min 0.382
_shelx_estimated_absorpt_t_max 0.820

loop_
_space_group_symop_operation_xyz
'x, y, z'
'-x+1/2, y+1/2, -z+1/2'
'-x, -y, -z'
'x-1/2, -y-1/2, z-1/2'

loop_
_atom_site_type_symbol
_atom_site_label
_atom_site_fract_x
_atom_site_fract_y
_atom_site_fract_z
_atom_site_U_iso_or_equiv
_atom_site_adp_type
_atom_site_calc_flag
_atom_site_occupancy
_atom_site_disorder_assembly
_atom_site_disorder_group
C C12 -0.3873(2) -1.0688(2) 0.07294(15) 0.0321(6) Uani d 1 . .
C C15 -0.4799(2) -0.9721(2) 0.16465(16) 0.0305(6) Uani d 1 . .
C C22 -0.3561(3) -0.5332(2) 0.05978(17) 0.0357(7) Uani d 1 . .
C C25 -0.3182(3) -0.6313(2) -0.05172(16) 0.0353(7) Uani d 1 . .
Cu Cu1 -0.26289(3) -0.86456(3) 0.02532(2) 0.03965(12) Uani d 1 . .
N N12 -0.5426(2) -0.9414(3) 0.21542(17) 0.0434(7) Uani d 1 . .
H H12A -0.562(3) -0.869(3) 0.211(2) 0.052 Uiso d 1 . .
H H12B -0.590(3) -0.987(3) 0.230(2) 0.052 Uiso d 1 . .
N N13 -0.36247(19) -0.9572(2) 0.08057(13) 0.0312(5) Uani d 1 . .
N N14 -0.4136(2) -0.9013(2) 0.13454(13) 0.0320(5) Uani d 1 . .
N N22 -0.2988(3) -0.6624(3) -0.12019(16) 0.0537(8) Uani d 1 . .
H H22A -0.288(3) -0.737(3) -0.139(2) 0.064 Uiso d 1 . .
H H22B -0.288(3) -0.609(3) -0.150(2) 0.064 Uiso d 1 . .
N N23 -0.3555(2) -0.6453(2) 0.06740(13) 0.0327(5) Uani d 1 . .
N N24 -0.3312(2) -0.7043(2) 0.00340(12) 0.0338(5) Uani d 1 . .
O O1 -0.1575(2) -0.7886(2) 0.14329(14) 0.0535(6) Uani d 1 . .
H H1A -0.1317 -0.7155 0.1371 0.080 Uiso d 1 . .
H H1B -0.0955 -0.8336 0.1620 0.080 Uiso d 1 . .
O O2 0.0394(2) -0.9116(3) 0.15841(17) 0.0727(8) Uani d 1 . .
H H2A 0.0713 -0.9607 0.1940 0.109 Uiso d 1 . .
H H2B 0.0844 -0.8516 0.1583 0.109 Uiso d 1 . .
S S11 -0.47951(7) -1.11532(6) 0.13071(4) 0.03665(18) Uani d 1 . .
S S12 -0.33947(8) -1.16900(7) 0.01339(5) 0.0477(2) Uani d 1 . .
S S21 -0.33098(8) -0.48476(7) -0.02800(5) 0.0456(2) Uani d 1 . .
C C17A -0.2451(6) -1.0907(5) -0.0365(4) 0.0449(17) Uani d 0.617(10) A 1
H H17A -0.1995 -1.1480 -0.0572 0.054 Uiso calc 0.617(10) A 1
H H17B -0.2926 -1.0510 -0.0802 0.054 Uiso calc 0.617(10) A 1
C C18A -0.1651(5) -1.0035(4) 0.0071(4) 0.0404(17) Uani d 0.617(10) A 1
H H18A -0.1392 -1.0130 0.0601 0.048 Uiso calc 0.617(10) A 1
C C19A -0.1303(15) -0.9146(16) -0.0265(11) 0.054(5) Uani d 0.617(10) A 1
H H19A -0.1555 -0.9041 -0.0795 0.065 Uiso calc 0.617(10) A 1
H H19B -0.0800 -0.8611 0.0022 0.065 Uiso calc 0.617(10) A 1
C C27A -0.4091(3) -0.5095(3) 0.2051(2) 0.0449(9) Uani d 0.88 B 1
H H27A -0.4137 -0.4558 0.2468 0.054 Uiso calc 0.88 B 1
H H27B -0.4841 -0.5453 0.1888 0.054 Uiso calc 0.88 B 1
C C28A -0.3229(4) -0.6045(3) 0.2367(2) 0.0415(9) Uani d 0.88 B 1
H H28A -0.2485 -0.5999 0.2282 0.050 Uiso calc 0.88 B 1
C C29A -0.3530(8) -0.6966(5) 0.2773(4) 0.0501(19) Uani d 0.88 B 1
H H29A -0.4272 -0.7019 0.2860 0.060 Uiso calc 0.88 B 1
H H29B -0.2993 -0.7542 0.2962 0.060 Uiso calc 0.88 B 1
Cu Cu2A -0.36197(18) -0.7398(3) 0.1618(2) 0.0345(4) Uani d 0.88 B 1
S S22A -0.37812(15) -0.42713(12) 0.12585(9) 0.0447(3) Uani d 0.88 B 1
C C17B -0.2026(9) -1.1074(8) 0.0012(7) 0.042(3) Uiso d 0.383(10) A 2
H H17C -0.1555 -1.0932 0.0521 0.051 Uiso calc 0.383(10) A 2
H H17D -0.1635 -1.1657 -0.0237 0.051 Uiso calc 0.383(10) A 2
C C18B -0.2086(7) -0.9980(7) -0.0438(6) 0.034(2) Uiso d 0.383(10) A 2
H H18B -0.2687 -0.9927 -0.0867 0.041 Uiso calc 0.383(10) A 2
C C19B -0.135(2) -0.902(3) -0.0297(15) 0.034(5) Uiso d 0.383(10) A 2
H H19C -0.0738 -0.9021 0.0124 0.041 Uiso calc 0.383(10) A 2
H H19D -0.1482 -0.8375 -0.0625 0.041 Uiso calc 0.383(10) A 2
C C27B -0.298(3) -0.510(3) 0.2236(19) 0.065(9) Uiso d 0.12 B 2
H H27C -0.2242 -0.5457 0.2237 0.078 Uiso calc 0.12 B 2
H H27D -0.2866 -0.4536 0.2655 0.078 Uiso calc 0.12 B 2
C C28B -0.376(2) -0.603(2) 0.2419(15) 0.027(6) Uiso d 0.12 B 2
H H28B -0.4533 -0.5838 0.2353 0.032 Uiso calc 0.12 B 2
C C29B -0.345(4) -0.712(2) 0.267(3) 0.018(8) Uiso d 0.12 B 2
H H29C -0.2684 -0.7356 0.2748 0.022 Uiso calc 0.12 B 2
H H29D -0.4001 -0.7645 0.2772 0.022 Uiso calc 0.12 B 2
Cu Cu2B -0.3927(13) -0.736(2) 0.1605(14) 0.033(3) Uani d 0.12 B 2
S S22B -0.3398(9) -0.4323(12) 0.1362(7) 0.035(3) Uiso d 0.12 B 2
F F1 -0.62718(17) -0.70348(17) 0.16507(10) 0.0531(5) Uani d 1 . .
F F2 -0.81507(19) -0.63711(17) 0.27744(12) 0.0641(6) Uani d 1 . .
Si Si1 -0.72257(8) -0.67000(7) 0.21978(5) 0.0384(2) Uani d 1 . .
F F3A -0.7269(6) -0.8125(4) 0.2448(4) 0.0351(13) Uiso d 0.428(3) C 1
F F5A -0.7214(8) -0.5319(4) 0.1966(4) 0.0492(14) Uiso d 0.428(3) C 1
F F6A -0.6161(5) -0.6498(7) 0.2977(3) 0.0509(17) Uiso d 0.428(3) C 1
F F3B -0.7584(8) -0.8120(5) 0.2227(6) 0.0309(19) Uiso d 0.288(3) C 3
F F4B -0.8174(7) -0.6539(12) 0.1374(4) 0.055(3) Uiso d 0.288(3) C 3
F F5B -0.6735(9) -0.5315(5) 0.2150(6) 0.0382(18) Uiso d 0.288(3) C 3
F F6B -0.6144(7) -0.6912(11) 0.2998(4) 0.047(2) Uiso d 0.288(3) C 3
F F3C -0.7978(15) -0.7868(13) 0.1936(11) 0.069(4) Uiso d 0.168(3) C 4
F F4C -0.8099(11) -0.5889(17) 0.1521(8) 0.052(3) Uiso d 0.168(3) C 4
F F5C -0.6468(12) -0.5443(11) 0.2502(12) 0.060(4) Uiso d 0.168(3) C 4
F F6C -0.6360(12) -0.7418(14) 0.2924(6) 0.038(3) Uiso d 0.168(3) C 4
F F3D -0.8290(15) -0.7443(19) 0.1626(12) 0.065(6) Uiso d 0.116(3) C 5
F F4D -0.7765(17) -0.5445(12) 0.1737(9) 0.023(3) Uiso d 0.116(3) C 5
F F5D -0.6264(15) -0.590(2) 0.2817(12) 0.063(6) Uiso d 0.116(3) C 5
F F6D -0.6817(17) -0.7901(13) 0.2728(10) 0.026(3) Uiso d 0.116(3) C 5
C C2 -0.0535(7) -0.4794(9) 0.0952(6) 0.075(3) Uani d 0.5 D 1
C C3 -0.001(3) -0.379(2) 0.0769(18) 0.100(11) Uani d 0.5 D 1
H H3A 0.0722 -0.3702 0.1111 0.150 Uiso calc 0.5 D 1
H H3B -0.0487 -0.3127 0.0821 0.150 Uiso calc 0.5 D 1
H H3C 0.0088 -0.3837 0.0245 0.150 Uiso calc 0.5 D 1
N N1 -0.0887(8) -0.5623(9) 0.1155(6) 0.089(3) Uani d 0.5 D 1
F F4A -0.8329(5) -0.6949(7) 0.1425(4) 0.0542(16) Uiso d 0.428(3) C 1
O O4 -0.011(2) -0.3481(18) 0.0721(15) 0.097(5) Uani d 0.5 E 2
O O3 -0.0385(6) -0.6046(6) 0.0816(4) 0.0777(18) Uani d 0.5 F 2

loop_
_atom_site_aniso_label
_atom_site_aniso_U_11
_atom_site_aniso_U_22
_atom_site_aniso_U_33
_atom_site_aniso_U_12
_atom_site_aniso_U_13
_atom_site_aniso_U_23
C12 0.0349(16) 0.0308(15) 0.0307(14) 0.0005(13) 0.0069(13) 0.0024(12)
C15 0.0343(15) 0.0247(14) 0.0316(14) -0.0003(12) 0.0047(12) 0.0031(11)
C22 0.0451(17) 0.0271(15) 0.0377(15) -0.0006(13) 0.0149(14) 0.0005(12)
C25 0.0465(18) 0.0282(15) 0.0332(15) 0.0027(13) 0.0129(13) 0.0012(12)
Cu1 0.0469(2) 0.0295(2) 0.0491(2) 0.00365(17) 0.02508(18) 0.00394(16)
N12 0.0483(17) 0.0327(15) 0.0571(17) -0.0018(13) 0.0290(14) -0.0010(13)
N13 0.0350(13) 0.0281(12) 0.0327(12) 0.0019(10) 0.0120(10) 0.0006(10)
N14 0.0357(13) 0.0273(12) 0.0361(13) 0.0011(10) 0.0148(11) -0.0008(10)
N22 0.089(2) 0.0409(17) 0.0393(15) 0.0028(17) 0.0326(16) 0.0034(13)
N23 0.0425(14) 0.0260(12) 0.0313(12) -0.0015(11) 0.0114(11) -0.0010(10)
N24 0.0448(15) 0.0319(13) 0.0266(11) 0.0006(11) 0.0118(11) 0.0003(10)
O1 0.0438(13) 0.0496(14) 0.0677(15) 0.0009(11) 0.0130(12) 0.0152(12)
O2 0.0505(16) 0.098(2) 0.0692(18) 0.0040(15) 0.0127(14) 0.0034(17)
S11 0.0417(4) 0.0286(4) 0.0427(4) -0.0049(3) 0.0160(3) -0.0023(3)
S12 0.0672(6) 0.0310(4) 0.0514(5) -0.0026(4) 0.0274(4) -0.0090(3)
S21 0.0727(6) 0.0275(4) 0.0417(4) 0.0013(4) 0.0237(4) 0.0058(3)
C17A 0.047(4) 0.053(4) 0.040(3) 0.004(3) 0.020(3) -0.010(3)
C18A 0.040(3) 0.042(3) 0.045(4) 0.011(2) 0.019(3) 0.004(2)
C19A 0.056(6) 0.055(8) 0.063(7) 0.024(4) 0.041(4) 0.008(4)
C27A 0.066(3) 0.0340(19) 0.0399(19) -0.0042(18) 0.0238(19) -0.0056(15)
C28A 0.044(3) 0.048(2) 0.0343(19) -0.010(2) 0.0116(19) -0.0099(16)
C29A 0.070(4) 0.052(3) 0.031(3) -0.004(3) 0.018(2) -0.009(2)
Cu2A 0.0476(11) 0.0274(4) 0.0305(4) -0.0023(8) 0.0126(8) 0.0006(3)
S22A 0.0631(11) 0.0244(6) 0.0524(8) -0.0018(7) 0.0253(8) -0.0050(5)
Cu2B 0.041(7) 0.032(3) 0.027(2) -0.002(5) 0.007(5) -0.0004(19)
F1 0.0664(13) 0.0538(12) 0.0482(10) -0.0033(10) 0.0328(10) 0.0035(9)
F2 0.0802(15) 0.0500(12) 0.0762(14) 0.0223(11) 0.0487(12) 0.0078(10)
Si1 0.0500(5) 0.0294(4) 0.0402(4) 0.0016(4) 0.0193(4) 0.0037(3)
C2 0.048(5) 0.087(7) 0.087(6) -0.002(5) 0.007(4) -0.034(6)
C3 0.15(2) 0.070(16) 0.084(12) -0.057(16) 0.034(12) -0.023(11)
N1 0.074(6) 0.075(6) 0.119(8) -0.029(5) 0.021(5) -0.012(6)
O4 0.115(10) 0.059(8) 0.127(9) 0.003(7) 0.051(7) 0.013(6)
O3 0.070(4) 0.067(4) 0.093(5) -0.008(3) 0.011(4) 0.013(4)

loop_
_atom_type_symbol
_atom_type_description
_atom_type_scat_dispersion_real
_atom_type_scat_dispersion_imag
_atom_type_scat_source
C C 0.0033 0.0016 'International Tables Vol C Tables 4.2.6.8 and 6.1.1.4'
H H 0.0000 0.0000 'International Tables Vol C Tables 4.2.6.8 and 6.1.1.4'
Cu Cu 0.3201 1.2651 'International Tables Vol C Tables 4.2.6.8 and 6.1.1.4'
F F 0.0171 0.0103 'International Tables Vol C Tables 4.2.6.8 and 6.1.1.4'
N N 0.0061 0.0033 'International Tables Vol C Tables 4.2.6.8 and 6.1.1.4'
O O 0.0106 0.0060 'International Tables Vol C Tables 4.2.6.8 and 6.1.1.4'
S S 0.1246 0.1234 'International Tables Vol C Tables 4.2.6.8 and 6.1.1.4'
Si Si 0.0817 0.0704 'International Tables Vol C Tables 4.2.6.8 and 6.1.1.4'

loop_
_exptl_crystal_face_index_h
_exptl_crystal_face_index_k
_exptl_crystal_face_index_l
_exptl_crystal_face_perp_dist
1 0 -1 0.0445
-1 0 -1 0.0667
0 0 1 0.0663
0 -1 0 0.2578
0 1 0 0.2578
1 0 1 0.0781
-1 0 1 0.0445

loop_
_geom_angle_atom_site_label_1
_geom_angle_atom_site_label_2
_geom_angle_atom_site_label_3
_geom_angle
N13 C12 S11 113.3(2)
N13 C12 S12 127.7(2)
S12 C12 S11 118.98(17)
N12 C15 S11 121.6(2)
N14 C15 N12 125.3(3)
N14 C15 S11 113.1(2)
N23 C22 S21 114.4(2)
N23 C22 S22A 128.4(2)
N23 C22 S22B 125.2(5)
S21 C22 S22A 117.13(17)
S21 C22 S22B 117.8(5)
N22 C25 S21 121.2(2)
N24 C25 N22 125.0(3)
N24 C25 S21 113.8(2)
N13 Cu1 N24 108.81(10)
N13 Cu1 O1 91.35(9)
N13 Cu1 C18A 94.59(16)
N13 Cu1 C19A 131.2(5)
N13 Cu1 C18B 100.4(2)
N13 Cu1 C19B 135.2(9)
N24 Cu1 O1 87.32(9)
N24 Cu1 C18A 154.62(17)
N24 Cu1 C19A 118.9(5)
N24 Cu1 C18B 134.4(3)
N24 Cu1 C19B 114.6(9)
C18A Cu1 O1 102.20(19)
C18A Cu1 C19A 36.6(6)
C19A Cu1 O1 100.4(5)
C18B Cu1 O1 126.8(3)
C19B Cu1 O1 101.0(6)
C19B Cu1 C18B 39.1(8)
C15 N12 H12A 112(2)
C15 N12 H12B 123(2)
H12A N12 H12B 116(3)
C12 N13 Cu1 127.76(19)
C12 N13 N14 113.4(2)
N14 N13 Cu1 118.83(17)
C15 N14 N13 112.3(2)
C15 N14 Cu2A 131.2(2)
C15 N14 Cu2B 124.0(6)
N13 N14 Cu2A 116.08(19)
N13 N14 Cu2B 123.8(6)
C25 N22 H22A 129(2)
C25 N22 H22B 117(3)
H22A N22 H22B 114(3)
C22 N23 N24 113.2(2)
C22 N23 Cu2A 128.6(2)
C22 N23 Cu2B 125.7(7)
N24 N23 Cu2A 117.60(19)
N24 N23 Cu2B 121.1(7)
C25 N24 Cu1 128.1(2)
C25 N24 N23 111.6(2)
N23 N24 Cu1 115.34(16)
Cu1 O1 H1A 111.4
Cu1 O1 H1B 110.8
H1A O1 H1B 107.4
H2A O2 H2B 109.5
C12 S11 C15 87.83(14)
C12 S12 C17A 106.6(2)
C12 S12 C17B 103.3(3)
C22 S21 C25 87.00(14)
S12 C17A H17A 107.7
S12 C17A H17B 107.7
H17A C17A H17B 107.1
C18A C17A S12 118.6(5)
C18A C17A H17A 107.7
C18A C17A H17B 107.7
Cu1 C18A H18A 90.7
C17A C18A Cu1 106.4(4)
C17A C18A H18A 119.1
C19A C18A Cu1 72.9(7)
C19A C18A C17A 121.7(10)
C19A C18A H18A 119.1
Cu1 C19A H19A 107.2
Cu1 C19A H19B 92.2
C18A C19A Cu1 70.5(9)
C18A C19A H19A 120.0
C18A C19A H19B 120.0
H19A C19A H19B 120.0
H27A C27A H27B 107.5
C28A C27A H27A 108.4
C28A C27A H27B 108.4
C28A C27A S22A 115.5(3)
S22A C27A H27A 108.4
S22A C27A H27B 108.4
C27A C28A H28A 119.5
C27A C28A Cu2A 105.2(3)
C29A C28A C27A 121.0(5)
C29A C28A H28A 119.5
C29A C28A Cu2A 72.8(3)
Cu2A C28A H28A 92.0
C28A C29A H29A 120.0
C28A C29A H29B 120.0
C28A C29A Cu2A 68.4(3)
H29A C29A H29B 120.0
Cu2A C29A H29A 106.9
Cu2A C29A H29B 94.4
N14 Cu2A N23 111.49(19)
N14 Cu2A C28A 153.0(2)
N14 Cu2A C29A 114.2(2)
N23 Cu2A C28A 95.1(2)
N23 Cu2A C29A 133.3(2)
C28A Cu2A C29A 38.75(19)
C22 S22A C27A 104.05(16)
S12 C17B H17C 108.2
S12 C17B H17D 108.2
H17C C17B H17D 107.3
C18B C17B S12 116.5(8)
C18B C17B H17C 108.2
C18B C17B H17D 108.2
Cu1 C18B H18B 98.5
C17B C18B Cu1 106.5(6)
C17B C18B H18B 116.0
C19B C18B Cu1 65.6(12)
C19B C18B C17B 128.0(14)
C19B C18B H18B 116.0
Cu1 C19B H19C 99.3
Cu1 C19B H19D 95.2
C18B C19B Cu1 75.4(13)
C18B C19B H19C 120.0
C18B C19B H19D 120.0
H19C C19B H19D 120.0
H27C C27B H27D 107.1
C28B C27B H27C 107.7
C28B C27B H27D 107.7
C28B C27B S22B 118(2)
S22B C27B H27C 107.7
S22B C27B H27D 107.7
C27B C28B H28B 116.8
C27B C28B Cu2B 110(2)
C29B C28B C27B 126(3)
C29B C28B H28B 116.8
C29B C28B Cu2B 62(2)
Cu2B C28B H28B 97.7
C28B C29B H29C 120.0
C28B C29B H29D 120.0
C28B C29B Cu2B 78(2)
H29C C29B H29D 120.0
Cu2B C29B H29C 100.7
Cu2B C29B H29D 91.1
N14 Cu2B N23 109.7(12)
N14 Cu2B C28B 149.8(15)
N23 Cu2B C28B 100.2(13)
C29B Cu2B N14 111.9(15)
C29B Cu2B N23 131.2(17)
C29B Cu2B C28B 39.8(9)
C22 S22B C27B 108.0(13)
F1 Si1 F2 178.11(12)
F1 Si1 F3A 89.52(17)
F1 Si1 F6A 91.1(2)
F1 Si1 F3B 90.2(2)
F1 Si1 F5B 84.4(2)
F1 Si1 F6B 87.8(3)
F1 Si1 F4C 96.1(5)
F1 Si1 F5C 89.9(5)
F1 Si1 F6C 87.0(4)
F1 Si1 F4D 98.5(4)
F1 Si1 F4A 90.0(2)
F2 Si1 F3A 89.89(17)
F2 Si1 F5B 95.5(2)
F2 Si1 F6B 90.3(3)
F2 Si1 F5C 89.4(5)
F2 Si1 F4D 82.7(4)
F2 Si1 F4A 91.8(2)
F3A Si1 F4A 89.3(3)
F5A Si1 F1 92.0(2)
F5A Si1 F2 88.7(2)
F5A Si1 F3A 178.5(3)
F5A Si1 F6A 91.6(3)
F5A Si1 F4A 90.3(3)
F6A Si1 F2 87.1(2)
F6A Si1 F3A 88.7(3)
F6A Si1 F4A 177.7(3)
F3B Si1 F2 89.7(2)
F3B Si1 F5B 174.2(4)
F3B Si1 F6B 89.4(4)
F4B Si1 F1 86.4(3)
F4B Si1 F2 95.5(3)
F4B Si1 F3B 90.2(4)
F4B Si1 F5B 91.8(4)
F4B Si1 F6B 174.2(5)
F5B Si1 F6B 88.1(4)
F3C Si1 F1 92.7(6)
F3C Si1 F2 88.0(6)
F3C Si1 F4C 91.7(5)
F3C Si1 F5C 177.4(8)
F3C Si1 F6C 91.7(5)
F4C Si1 F2 85.6(5)
F4C Si1 F5C 88.1(5)
F6C Si1 F2 91.2(4)
F6C Si1 F4C 175.3(6)
F6C Si1 F5C 88.4(5)
F3D Si1 F1 93.0(8)
F3D Si1 F2 88.4(8)
F3D Si1 F4D 88.7(6)
F3D Si1 F5D 174.0(11)
F5D Si1 F1 92.8(7)
F5D Si1 F2 85.8(7)
F5D Si1 F4D 89.3(6)
F6D Si1 F1 89.0(5)
F6D Si1 F2 89.7(5)
F6D Si1 F3D 90.9(6)
F6D Si1 F4D 172.4(6)
F6D Si1 F5D 90.3(6)
N1 C2 C3 174.2(17)
C2 C3 H3A 109.5
C2 C3 H3B 109.5
C2 C3 H3C 109.5
H3A C3 H3B 109.5
H3A C3 H3C 109.5
H3B C3 H3C 109.5

loop_
_geom_bond_atom_site_label_1
_geom_bond_atom_site_label_2
_geom_bond_distance
C12 N13 1.311(4)
C12 S11 1.731(3)
C12 S12 1.731(3)
C15 N12 1.328(4)
C15 N14 1.319(3)
C15 S11 1.745(3)
C22 N23 1.289(4)
C22 S21 1.732(3)
C22 S22A 1.742(3)
C22 S22B 1.757(13)
C25 N22 1.328(4)
C25 N24 1.317(3)
C25 S21 1.742(3)
Cu1 N13 1.991(2)
Cu1 N24 2.010(2)
Cu1 O1 2.364(3)
Cu1 C18A 2.035(5)
Cu1 C19A 2.064(18)
Cu1 C18B 2.138(8)
Cu1 C19B 2.01(3)
N12 H12A 0.86(3)
N12 H12B 0.86(4)
N13 N14 1.389(3)
N14 Cu2A 1.975(4)
N14 Cu2B 1.95(3)
N22 H22A 0.93(4)
N22 H22B 0.83(4)
N23 N24 1.399(3)
N23 Cu2A 2.003(4)
N23 Cu2B 2.07(3)
O1 H1A 0.9054
O1 H1B 0.9041
O2 H2A 0.8695
O2 H2B 0.8712
S12 C17A 1.804(6)
S12 C17B 1.828(10)
C17A H17A 0.9700
C17A H17B 0.9700
C17A C18A 1.480(9)
C18A H18A 0.9300
C18A C19A 1.29(2)
C19A H19A 0.9300
C19A H19B 0.9300
C27A H27A 0.9700
C27A H27B 0.9700
C27A C28A 1.519(5)
C27A S22A 1.790(4)
C28A H28A 0.9300
C28A C29A 1.364(6)
C28A Cu2A 2.027(5)
C29A H29A 0.9300
C29A H29B 0.9300
C29A Cu2A 2.082(7)
C17B H17C 0.9700
C17B H17D 0.9700
C17B C18B 1.476(15)
C18B H18B 0.9300
C18B C19B 1.39(3)
C19B H19C 0.9300
C19B H19D 0.9300
C27B H27C 0.9700
C27B H27D 0.9700
C27B C28B 1.487(18)
C27B S22B 1.76(3)
C28B H28B 0.9300
C28B C29B 1.358(18)
C28B Cu2B 2.08(4)
C29B H29C 0.9300
C29B H29D 0.9300
C29B Cu2B 1.87(5)
F1 Si1 1.682(2)
F2 Si1 1.691(2)
Si1 F3A 1.693(4)
Si1 F5A 1.633(4)
Si1 F6A 1.682(5)
Si1 F3B 1.683(6)
Si1 F4B 1.656(7)
Si1 F5B 1.697(6)
Si1 F6B 1.719(7)
Si1 F3C 1.621(9)
Si1 F4C 1.689(9)
Si1 F5C 1.723(9)
Si1 F6C 1.682(8)
Si1 F3D 1.678(11)
Si1 F4D 1.709(9)
Si1 F5D 1.681(10)
Si1 F6D 1.677(9)
Si1 F4A 1.710(5)
C2 C3 1.38(3)
C2 N1 1.126(12)
C3 H3A 0.9600
C3 H3B 0.9600
C3 H3C 0.9600

loop_
_geom_hbond_atom_site_label_D
_geom_hbond_atom_site_label_H
_geom_hbond_atom_site_label_A
_geom_hbond_site_symmetry_A
_geom_hbond_distance_DH
_geom_hbond_distance_HA
_geom_hbond_distance_DA
_geom_hbond_angle_DHA
_geom_hbond_publ_flag
N12 H12A F1 . 0.86(3) 2.14(4) 2.973(4) 163(3) yes
N12 H12A F3A . 0.86(3) 2.26(4) 2.780(6) 119(3) no
N12 H12A F3B . 0.86(3) 2.48(4) 2.990(9) 119(3) no
N12 H12A F6C . 0.86(3) 2.35(4) 2.989(14) 132(3) no
N12 H12A F6D . 0.86(3) 2.17(4) 2.733(13) 123(3) no
N12 H12B F2 2_345 0.86(4) 2.04(4) 2.827(3) 152(3) yes
N22 H22A F2 4_645 0.93(4) 2.05(4) 2.903(4) 153(3) yes
N22 H22A F6C 4_645 0.93(4) 2.40(4) 2.931(15) 117(3) no
N22 H22B F5A 3_445 0.83(4) 1.83(4) 2.638(5) 165(4) yes
N22 H22B F3B 4_645 0.83(4) 2.52(4) 2.931(9) 112(3) no
N22 H22B F5B 3_445 0.83(4) 1.98(4) 2.758(9) 157(4) yes
N22 H22B F4C 3_445 0.83(4) 2.55(4) 3.250(19) 142(3) no
N22 H22B F5C 3_445 0.83(4) 2.50(4) 3.27(2) 154(4) yes
N22 H22B F4D 3_445 0.83(4) 2.00(4) 2.766(15) 153(4) yes
O1 H1A N1 . 0.91 1.89 2.789(10) 174.6 yes
O1 H1A O3 . 0.91 2.06 2.875(7) 148.7 no
O1 H1B O2 . 0.90 1.85 2.698(4) 155.6 yes
O2 H2A F5A 2_445 0.87 2.48 3.293(9) 155.7 no
O2 H2A F6A 2_445 0.87 2.23 2.926(8) 137.5 no
O2 H2A F5B 2_445 0.87 1.98 2.819(11) 162.9 yes
O2 H2A F6B 2_445 0.87 2.68 3.361(13) 135.6 no
O2 H2A F5C 2_445 0.87 1.52 2.385(12) 169.3 yes
O2 H2A F5D 2_445 0.87 1.64 2.427(15) 149.7 yes
O2 H2B F3A 1_655 0.87 2.48 3.095(9) 128.3 no
O2 H2B F3B 1_655 0.87 2.03 2.691(9) 132.1 no
O2 H2B F4B 1_655 0.87 2.61 3.464(13) 168.0 no
O2 H2B F3C 1_655 0.87 1.59 2.383(11) 149.0 yes
O2 H2B F3D 1_655 0.87 1.59 2.465(18) 176.8 yes
O2 H2B F4A 1_655 0.87 2.09 2.952(9) 169.3 yes
C17A H17A F4A 3_435 0.97 2.43 3.333(8) 155.3 no
C27A H27A O2 2_455 0.97 2.52 3.322(5) 140.2 no
C27A H27B F1 . 0.97 2.46 3.376(4) 157.3 no
C27B H27D O1 2_455 0.97 2.66 3.57(4) 157.3 no
C28B H28B F1 . 0.93 2.57 3.23(3) 127.7 no

loop_
_geom_torsion_atom_site_label_1
_geom_torsion_atom_site_label_2
_geom_torsion_atom_site_label_3
_geom_torsion_atom_site_label_4
_geom_torsion
C12 N13 N14 C15 -2.4(3)
C12 N13 N14 Cu2A 170.8(2)
C12 N13 N14 Cu2B 179.3(7)
C12 S12 C17A C18A 40.2(6)
C12 S12 C17B C18B -68.3(8)
C22 N23 N24 C25 -2.2(3)
C22 N23 N24 Cu1 154.9(2)
Cu1 N13 N14 C15 177.89(18)
Cu1 N13 N14 Cu2A -9.0(3)
Cu1 N13 N14 Cu2B -0.5(8)
N12 C15 N14 N13 -177.4(3)
N12 C15 N14 Cu2A 10.8(4)
N12 C15 N14 Cu2B 1.0(8)
N12 C15 S11 C12 178.4(3)
N13 C12 S11 C15 0.0(2)
N13 C12 S12 C17A 0.9(4)
N13 C12 S12 C17B 26.1(5)
N14 C15 S11 C12 -1.3(2)
N22 C25 N24 Cu1 29.1(5)
N22 C25 N24 N23 -177.4(3)
N22 C25 S21 C22 178.5(3)
N23 C22 S21 C25 -0.6(2)
N23 C22 S22A C27A -3.6(4)
N23 C22 S22B C27B 10.0(13)
N24 C25 S21 C22 -0.7(2)
S11 C12 N13 Cu1 -178.94(13)
S11 C12 N13 N14 1.3(3)
S11 C12 S12 C17A -179.3(3)
S11 C12 S12 C17B -154.2(4)
S11 C15 N14 N13 2.3(3)
S11 C15 N14 Cu2A -169.48(18)
S11 C15 N14 Cu2B -179.3(7)
S12 C12 N13 Cu1 0.8(4)
S12 C12 N13 N14 -178.9(2)
S12 C12 S11 C15 -179.84(18)
S12 C17A C18A Cu1 -72.0(6)
S12 C17A C18A C19A -151.8(9)
S12 C17B C18B Cu1 69.4(9)
S12 C17B C18B C19B 141.0(17)
S21 C22 N23 N24 1.7(3)
S21 C22 N23 Cu2A 172.19(16)
S21 C22 N23 Cu2B -175.7(6)
S21 C22 S22A C27A 176.71(19)
S21 C22 S22B C27B -150.7(11)
S21 C25 N24 Cu1 -151.74(16)
S21 C25 N24 N23 1.7(3)
C17A C18A C19A Cu1 99.0(7)
C27A C28A C29A Cu2A 97.7(4)
C28A C27A S22A C22 51.8(3)
Cu2A N23 N24 C25 -173.8(2)
Cu2A N23 N24 Cu1 -16.7(3)
S22A C22 N23 N24 -178.0(2)
S22A C22 N23 Cu2A -7.5(4)
S22A C22 S21 C25 179.1(2)
S22A C27A C28A C29A -157.8(4)
S22A C27A C28A Cu2A -79.0(3)
C17B C18B C19B Cu1 -92.4(13)
C27B C28B C29B Cu2B -96(3)
C28B C27B S22B C22 -60(3)
C28B C29B Cu2B N14 -166.5(17)
C28B C29B Cu2B N23 47(3)
Cu2B N23 N24 C25 175.3(6)
Cu2B N23 N24 Cu1 -27.6(6)
S22B C22 N23 N24 -159.6(5)
S22B C22 N23 Cu2B 23.0(8)
S22B C22 S21 C25 162.2(4)
S22B C27B C28B C29B 133(3)
S22B C27B C28B Cu2B 63(3)
